data_2000039
loop_
_publ_author_name
'Ehrlich, Grant M.'
'Deng, Haibin'
'Hill, Laurie I.'
'Steigerwald, M. L.'
'Squattrito, Philip J.'
'DiSalvo, Francis J.'

_publ_section_title
;
 Synthesis and Characterization of cis-[Mo~6~Cl~8~(Cl~4~)(P(C~2~H~5~)~3~)~2~]
 &#x00B7; 2THF
;
_journal_issue 9
_journal_name_full 'Inorganic Chemistry'
_journal_page_first 2480
_journal_page_last 2482
_journal_paper_doi 10.1021/ic00113a036
_journal_volume 34
_journal_year 1995
_chemical_formula_sum 'C20 H46 Cl12 Mo6 O2 P2'
_space_group_IT_number 11
_symmetry_cell_setting monoclinic
_symmetry_space_group_name_Hall '-P 2yb'
_symmetry_space_group_name_H-M 'P 1 21/m 1'
_cell_angle_alpha 90
_cell_angle_beta 93.55(2)
_cell_angle_gamma 90
_cell_formula_units_Z 2
_cell_length_a 10.342(3)
_cell_length_b 15.176(3)
_cell_length_c 13.515(3)
_cell_volume 2117.112
_diffrn_ambient_temperature 252.15
_exptl_crystal_colour yellow
_exptl_crystal_density_diffrn 2.167
_refine_ls_R_factor_gt 0.037
_refine_ls_wR_factor_gt 0.037
_cod_original_sg_symbol_H-M 'P 21/m'
_cod_database_code 2000039

loop_
_symmetry_equiv_pos_site_id
_symmetry_equiv_pos_as_xyz
1 x,y,z
2 -x,1/2+y,-z
3 -x,-y,-z
4 x,-1/2-y,z

loop_
_atom_site_label
_atom_site_type_symbol
_atom_site_fract_x
_atom_site_fract_y
_atom_site_fract_z
Mo1 Mo 0.2818(2) 0.25000 0.7687(1)
Mo2 Mo 0.1998(2) 0.25000 0.5827(1)
Mo3 Mo -0.0385(2) 0.25000 0.6328(1)
Mo4 Mo 0.0413(2) 0.25000 0.8208(1)
Mo5 Mo 0.1198(1) 0.12797(7) 0.7020(1)
Cl1 Cl 0.3457(3) 0.1332(2) 0.6531(3)
Cl2 Cl 0.0444(3) 0.1344(2) 0.5247(2)
Cl3 Cl -0.1082(3) 0.1369(2) 0.7496(2)
Cl4 Cl 0.1987(3) 0.1361(2) 0.8793(2)
Cl5 Cl 0.1137(4) -0.0308(2) 0.7057(3)
Cl6 Cl 0.3061(5) 0.25000 0.4284(4)
Cl7 Cl 0.4974(5) 0.25000 0.8485(4)
P1 P -0.2557(5) 0.25000 0.5282(4)
P2 P -0.0660(6) 0.25000 0.9907(4)
C1 C -0.226(2) 0.25000 0.394(1)
C2 C -0.350(2) 0.25000 0.325(2)
C3 C -0.362(1) 0.155(1) 0.551(1)
C4 C -0.301(2) 0.063(1) 0.525(1)
C5 C 0.059(2) 0.25000 1.093(1)
C6 C 0.008(2) 0.25000 1.202(1)
C7 C -0.189(2) 0.156(2) 1.009(2)
C8 C -0.119(3) 0.074(2) 1.010(2)
C9? C 0.307(2) 0.080(2) 0.209(2)
C10? C 0.324(2) 0.111(2) 0.120(2)
C11? C 0.457(3) 0.107(2) 0.101(2)
C12? C 0.503(2) 0.035(2) 0.157(2)
C13? C 0.413(2) 0.018(1) 0.234(2)
Mo5C* Mo 0.1198(1) 0.37203(7) 0.7020(1)
Cl1C* Cl 0.3457(3) 0.3668(2) 0.6531(3)
Cl4C* Cl 0.1987(3) 0.3639(2) 0.8793(2)
Cl2C* Cl 0.0444(3) 0.3656(2) 0.5247(2)
Cl3C* Cl -0.1082(3) 0.3631(2) 0.7496(2)
C3C* C -0.362(1) 0.345(1) 0.551(1)
C7C* C -0.189(2) 0.344(2) 1.009(2)
Cl5C* Cl 0.1137(4) 0.5308(2) 0.7057(3)
C4C* C -0.301(2) 0.437(1) 0.525(1)
C8C* C -0.119(3) 0.426(2) 1.010(2)

loop_
_atom_type_symbol
_atom_type_radius_bond
C 0.68
Cl 0.99
Mo 1.47
P 1.05
